data_7037889
loop_
_publ_author_name
'Yang, Ming'
'Cui, Meiyan'
'Zhang, Suyun'
'Xiang, Hongping'
'Guo, Wenbin'
'He, Zhangzhen'

_publ_section_title
;
 Two S = 1/2 one-dimensional barium copper phosphates showing
 antiferromagnetic and ferromagnetic intrachain interactions.
;
_journal_issue 8
_journal_name_full 'Dalton transactions (Cambridge, England : 2003)'
_journal_page_first 3319
_journal_page_last 3326
_journal_paper_doi 10.1039/c5dt03725e
_journal_volume 45
_journal_year 2016
_chemical_absolute_configuration unk
_chemical_formula_sum 'Ba Cu2 H2 O9 P2'
_chemical_formula_weight 472.38
_chemical_name_systematic
; 
 ? 
;
_space_group_IT_number 19
_symmetry_cell_setting orthorhombic
_symmetry_space_group_name_Hall 'P 2ac 2ab'
_symmetry_space_group_name_H-M 'P 21 21 21'
_atom_sites_solution_hydrogens geom
_atom_sites_solution_primary direct
_atom_sites_solution_secondary difmap
_audit_creation_method SHELXL-97
_cell_angle_alpha 90.00
_cell_angle_beta 90.00
_cell_angle_gamma 90.00
_cell_formula_units_Z 4
_cell_length_a 5.163(2)
_cell_length_b 9.730(4)
_cell_length_c 14.574(6)
_cell_measurement_temperature 293(2)
_cell_volume 732.1(5)
_computing_structure_refinement 'SHELXL-97 (Sheldrick, 1997)'
_computing_structure_solution 'SHELXS-97 (Sheldrick, 1990)'
_diffrn_ambient_temperature 293(2)
_diffrn_measured_fraction_theta_full 0.985
_diffrn_measured_fraction_theta_max 0.985
_diffrn_radiation_monochromator graphite
_diffrn_radiation_source 'fine-focus sealed tube'
_diffrn_radiation_type MoK\a
_diffrn_radiation_wavelength 0.71073
_diffrn_reflns_av_R_equivalents 0.0217
_diffrn_reflns_av_sigmaI/netI 0.0219
_diffrn_reflns_limit_h_max 6
_diffrn_reflns_limit_h_min -6
_diffrn_reflns_limit_k_max 12
_diffrn_reflns_limit_k_min -12
_diffrn_reflns_limit_l_max 18
_diffrn_reflns_limit_l_min -18
_diffrn_reflns_number 5589
_diffrn_reflns_theta_full 27.48
_diffrn_reflns_theta_max 27.48
_diffrn_reflns_theta_min 2.52
_exptl_absorpt_coefficient_mu 11.540
_exptl_absorpt_correction_T_max 0.2062
_exptl_absorpt_correction_T_min 0.1071
_exptl_absorpt_correction_type multi-scan
_exptl_crystal_colour blue
_exptl_crystal_density_diffrn 4.285
_exptl_crystal_density_method 'not measured'
_exptl_crystal_description rhombus
_exptl_crystal_F_000 872
_exptl_crystal_size_max 0.35
_exptl_crystal_size_mid 0.26
_exptl_crystal_size_min 0.20
_refine_diff_density_max 0.400
_refine_diff_density_min -0.503
_refine_diff_density_rms 0.101
_refine_ls_abs_structure_details 'Flack H D (1983), Acta Cryst. A39, 876-881'
_refine_ls_abs_structure_Flack 0.483(15)
_refine_ls_extinction_method none
_refine_ls_goodness_of_fit_ref 1.138
_refine_ls_hydrogen_treatment mixed
_refine_ls_matrix_type full
_refine_ls_number_parameters 134
_refine_ls_number_reflns 1661
_refine_ls_number_restraints 0
_refine_ls_restrained_S_all 1.138
_refine_ls_R_factor_all 0.0134
_refine_ls_R_factor_gt 0.0128
_refine_ls_shift/su_max 0.001
_refine_ls_shift/su_mean 0.000
_refine_ls_structure_factor_coef Fsqd
_refine_ls_weighting_details 'calc w=1/[\s^2^(Fo^2^)+(0.0125P)^2^+0.0000P] where P=(Fo^2^+2Fc^2^)/3'
_refine_ls_weighting_scheme calc
_refine_ls_wR_factor_gt 0.0309
_refine_ls_wR_factor_ref 0.0310
_reflns_number_gt 1624
_reflns_number_total 1661
_reflns_threshold_expression >2sigma(I)
_cod_data_source_file c5dt03725e2.cif
_cod_data_source_block BaCu2(PO4)2H2O
_cod_depositor_comments
;
The following automatic conversions were performed:

'_exptl_absorpt_correction_type' value 'Multi-scan' changed to
'multi-scan' according to
/usr/data/users/saulius/crontab/automatic-downloads/rss-feeds/RSC/lib/dictionaries/cif_core.dic
dictionary named 'cif_core.dic' version 2.4.2 from 2011-04-26.

Automatic conversion script
Id: cif_fix_values 4268 2015-11-12 08:31:59Z antanas 

 Adding full bibliography for 7037889--7037890.cif.
;
_cod_original_cell_volume 732.2(5)
_cod_original_sg_symbol_H-M P212121
_cod_database_code 7037889

loop_
_symmetry_equiv_pos_as_xyz
'x, y, z'
'-x+1/2, -y, z+1/2'
'x+1/2, -y+1/2, -z'
'-x, y+1/2, -z+1/2'

loop_
_atom_site_label
_atom_site_type_symbol
_atom_site_fract_x
_atom_site_fract_y
_atom_site_fract_z
_atom_site_U_iso_or_equiv
_atom_site_adp_type
_atom_site_occupancy
_atom_site_symmetry_multiplicity
_atom_site_calc_flag
Ba1 Ba 0.50269(3) 0.520739(17) 0.463829(11) 0.00913(5) Uani 1 1 d
Cu1 Cu 0.51885(9) 0.25142(3) 0.26005(2) 0.00782(8) Uani 1 1 d
Cu2 Cu 0.10029(7) 0.01181(4) 0.27986(3) 0.00689(8) Uani 1 1 d
P1 P 0.01741(18) 0.30149(7) 0.37728(5) 0.00576(15) Uani 1 1 d
P2 P 0.01363(18) 0.22221(7) 0.13268(5) 0.00561(14) Uani 1 1 d
O1 O 0.2846(4) 0.3458(2) 0.33972(16) 0.0103(5) Uani 1 1 d
O2 O -0.0115(5) 0.14526(19) 0.37514(13) 0.0095(4) Uani 1 1 d
O3 O -0.0236(5) 0.3611(2) 0.47147(14) 0.0131(5) Uani 1 1 d
O4 O -0.1942(4) 0.3658(2) 0.31131(17) 0.0081(5) Uani 1 1 d
O5 O 0.2265(4) 0.1541(2) 0.19567(16) 0.0063(5) Uani 1 1 d
O6 O -0.2525(4) 0.1767(2) 0.16968(17) 0.0101(5) Uani 1 1 d
O7 O 0.0541(4) 0.3789(2) 0.13935(14) 0.0089(5) Uani 1 1 d
O8 O 0.0471(4) 0.1755(2) 0.03588(15) 0.0114(5) Uani 1 1 d
O9 O 0.4839(4) 0.0370(2) 0.35244(16) 0.0163(5) Uani 1 1 d
H9A H 0.618(7) -0.011(4) 0.353(2) 0.020 Uiso 1 1 d
H9B H 0.476(7) 0.055(4) 0.407(3) 0.020 Uiso 1 1 d

loop_
_atom_site_aniso_label
_atom_site_aniso_U_11
_atom_site_aniso_U_22
_atom_site_aniso_U_33
_atom_site_aniso_U_23
_atom_site_aniso_U_13
_atom_site_aniso_U_12
Ba1 0.00907(8) 0.01083(9) 0.00748(9) -0.00025(6) -0.00021(8) -0.00154(8)
Cu1 0.00424(17) 0.00944(16) 0.00977(19) -0.00290(13) 0.00099(15) -0.00142(17)
Cu2 0.00828(16) 0.00498(16) 0.00741(18) -0.00004(15) 0.00142(15) -0.00047(14)
P1 0.0050(4) 0.0057(3) 0.0066(4) -0.0009(3) -0.0007(4) 0.0006(3)
P2 0.0050(3) 0.0051(3) 0.0067(4) 0.0002(3) 0.0011(4) 0.0000(3)
O1 0.0045(11) 0.0111(11) 0.0152(14) -0.0046(10) 0.0017(10) -0.0017(9)
O2 0.0108(10) 0.0063(10) 0.0113(11) 0.0004(7) 0.0017(12) -0.0002(11)
O3 0.0152(12) 0.0153(11) 0.0088(10) -0.0035(8) -0.0001(12) 0.0025(10)
O4 0.0060(10) 0.0070(11) 0.0113(13) 0.0023(9) -0.0020(9) -0.0015(8)
O5 0.0059(10) 0.0065(10) 0.0067(13) 0.0022(9) -0.0007(9) 0.0001(8)
O6 0.0063(11) 0.0126(12) 0.0115(13) -0.0030(10) 0.0010(10) -0.0035(9)
O7 0.0112(13) 0.0059(10) 0.0097(11) 0.0000(8) 0.0037(9) 0.0015(8)
O8 0.0106(13) 0.0149(11) 0.0088(11) -0.0015(9) 0.0009(10) 0.0030(8)
O9 0.0084(10) 0.0275(13) 0.0130(12) -0.0038(10) -0.0032(11) 0.0041(12)

loop_
_atom_type_symbol
_atom_type_description
_atom_type_scat_dispersion_real
_atom_type_scat_dispersion_imag
_atom_type_scat_source
Ba Ba -0.3244 2.2819 'International Tables Vol C Tables 4.2.6.8 and 6.1.1.4'
Cu Cu 0.3201 1.2651 'International Tables Vol C Tables 4.2.6.8 and 6.1.1.4'
H H 0.0000 0.0000 'International Tables Vol C Tables 4.2.6.8 and 6.1.1.4'
P P 0.1023 0.0942 'International Tables Vol C Tables 4.2.6.8 and 6.1.1.4'
O O 0.0106 0.0060 'International Tables Vol C Tables 4.2.6.8 and 6.1.1.4'

loop_
_geom_angle_atom_site_label_1
_geom_angle_atom_site_label_2
_geom_angle_atom_site_label_3
_geom_angle
_geom_angle_site_symmetry_1
_geom_angle_site_symmetry_3
O1 Ba1 O7 142.52(7) . 2_565
O1 Ba1 O8 133.39(7) . 4_655
O7 Ba1 O8 83.97(6) 2_565 4_655
O1 Ba1 O6 71.64(7) . 4
O7 Ba1 O6 113.98(7) 2_565 4
O8 Ba1 O6 95.40(7) 4_655 4
O1 Ba1 O2 100.48(7) . 3_556
O7 Ba1 O2 55.48(6) 2_565 3_556
O8 Ba1 O2 109.18(7) 4_655 3_556
O6 Ba1 O2 150.71(7) 4 3_556
O1 Ba1 O3 92.26(7) . 1_655
O7 Ba1 O3 104.13(6) 2_565 1_655
O8 Ba1 O3 65.37(7) 4_655 1_655
O6 Ba1 O3 135.22(6) 4 1_655
O2 Ba1 O3 71.73(7) 3_556 1_655
O1 Ba1 O5 87.05(7) . 4_655
O7 Ba1 O5 127.91(6) 2_565 4_655
O8 Ba1 O5 51.41(6) 4_655 4_655
O6 Ba1 O5 55.98(6) 4 4_655
O2 Ba1 O5 153.27(7) 3_556 4_655
O3 Ba1 O5 82.44(6) 1_655 4_655
O1 Ba1 O4 55.31(7) . 1_655
O7 Ba1 O4 152.85(6) 2_565 1_655
O8 Ba1 O4 80.92(6) 4_655 1_655
O6 Ba1 O4 89.89(7) 4 1_655
O2 Ba1 O4 109.09(6) 3_556 1_655
O3 Ba1 O4 48.93(6) 1_655 1_655
O5 Ba1 O4 54.72(6) 4_655 1_655
O1 Ba1 O3 49.90(6) . .
O7 Ba1 O3 92.90(6) 2_565 .
O8 Ba1 O3 176.16(6) 4_655 .
O6 Ba1 O3 83.83(6) 4 .
O2 Ba1 O3 70.57(6) 3_556 .
O3 Ba1 O3 117.72(7) 1_655 .
O5 Ba1 O3 130.16(6) 4_655 .
O4 Ba1 O3 102.82(6) 1_655 .
O1 Ba1 O8 140.69(6) . 2_565
O7 Ba1 O8 49.32(6) 2_565 2_565
O8 Ba1 O8 63.73(4) 4_655 2_565
O6 Ba1 O8 71.56(7) 4 2_565
O2 Ba1 O8 104.79(6) 3_556 2_565
O3 Ba1 O8 123.99(5) 1_655 2_565
O5 Ba1 O8 83.73(6) 4_655 2_565
O4 Ba1 O8 137.32(5) 1_655 2_565
O3 Ba1 O8 112.51(5) . 2_565
O1 Ba1 O8 85.91(7) . 4
O7 Ba1 O8 74.84(6) 2_565 4
O8 Ba1 O8 119.11(7) 4_655 4
O6 Ba1 O8 48.39(6) 4 4
O2 Ba1 O8 103.99(7) 3_556 4
O3 Ba1 O8 174.99(5) 1_655 4
O5 Ba1 O8 102.09(6) 4_655 4
O4 Ba1 O8 132.30(6) 1_655 4
O3 Ba1 O8 57.71(6) . 4
O8 Ba1 O8 59.15(5) 2_565 4
O1 Ba1 P2 112.37(6) . 4_655
O7 Ba1 P2 104.63(5) 2_565 4_655
O8 Ba1 P2 24.50(5) 4_655 4_655
O6 Ba1 P2 75.11(5) 4 4_655
O2 Ba1 P2 132.22(5) 3_556 4_655
O3 Ba1 P2 73.21(5) 1_655 4_655
O5 Ba1 P2 26.98(4) 4_655 4_655
O4 Ba1 P2 67.79(5) 1_655 4_655
O3 Ba1 P2 156.69(4) . 4_655
O8 Ba1 P2 70.35(5) 2_565 4_655
O8 Ba1 P2 111.79(5) 4 4_655
O1 Cu1 O6 172.56(11) . 1_655
O1 Cu1 O4 88.53(10) . 1_655
O6 Cu1 O4 90.66(11) 1_655 1_655
O1 Cu1 O5 91.99(9) . .
O6 Cu1 O5 87.88(9) 1_655 .
O4 Cu1 O5 172.73(10) 1_655 .
O7 Cu2 O5 174.86(9) 4_545 .
O7 Cu2 O2 83.75(9) 4_545 .
O5 Cu2 O2 94.15(9) . .
O7 Cu2 O4 91.68(10) 4_545 4_545
O5 Cu2 O4 90.31(9) . 4_545
O2 Cu2 O4 175.30(9) . 4_545
O7 Cu2 O9 98.61(9) 4_545 .
O5 Cu2 O9 85.71(9) . .
O2 Cu2 O9 81.75(10) . .
O4 Cu2 O9 100.09(9) 4_545 .
O7 Cu2 Ba1 44.24(6) 4_545 3_456
O5 Cu2 Ba1 136.15(7) . 3_456
O2 Cu2 Ba1 47.61(6) . 3_456
O4 Cu2 Ba1 128.86(7) 4_545 3_456
O9 Cu2 Ba1 70.33(6) . 3_456
O3 P1 O2 112.86(12) . .
O3 P1 O1 109.93(13) . .
O2 P1 O1 110.95(14) . .
O3 P1 O4 107.71(13) . .
O2 P1 O4 108.26(14) . .
O1 P1 O4 106.88(13) . .
O3 P1 Ba1 62.62(9) . .
O2 P1 Ba1 132.77(11) . .
O1 P1 Ba1 47.41(9) . .
O4 P1 Ba1 117.93(9) . .
O3 P1 Ba1 49.78(9) . 1_455
O2 P1 Ba1 121.31(11) . 1_455
O1 P1 Ba1 127.73(10) . 1_455
O4 P1 Ba1 58.29(9) . 1_455
Ba1 P1 Ba1 92.31(3) . 1_455
O8 P2 O7 110.18(12) . .
O8 P2 O6 110.28(13) . .
O7 P2 O6 112.52(13) . .
O8 P2 O5 109.98(13) . .
O7 P2 O5 106.50(12) . .
O6 P2 O5 107.25(12) . .
O8 P2 Ba1 50.35(9) . 4_645
O7 P2 Ba1 119.10(9) . 4_645
O6 P2 Ba1 128.36(10) . 4_645
O5 P2 Ba1 59.85(9) . 4_645
O8 P2 Ba1 63.69(9) . 2_564
O7 P2 Ba1 48.92(8) . 2_564
O6 P2 Ba1 115.40(9) . 2_564
O5 P2 Ba1 136.38(9) . 2_564
Ba1 P2 Ba1 97.79(3) 4_645 2_564
O8 P2 Ba1 63.27(9) . 4_545
O7 P2 Ba1 131.62(9) . 4_545
O6 P2 Ba1 47.08(9) . 4_545
O5 P2 Ba1 121.01(9) . 4_545
Ba1 P2 Ba1 93.84(3) 4_645 4_545
Ba1 P2 Ba1 95.53(3) 2_564 4_545
P1 O1 Cu1 130.22(14) . .
P1 O1 Ba1 107.93(12) . .
Cu1 O1 Ba1 116.21(10) . .
P1 O2 Cu2 129.50(13) . .
P1 O2 Ba1 123.00(11) . 3_456
Cu2 O2 Ba1 101.40(8) . 3_456
P1 O3 Ba1 106.87(11) . 1_455
P1 O3 Ba1 92.11(11) . .
Ba1 O3 Ba1 117.72(7) 1_455 .
P1 O4 Cu1 121.22(12) . 1_455
P1 O4 Cu2 121.03(13) . 4
Cu1 O4 Cu2 109.04(11) 1_455 4
P1 O4 Ba1 96.01(11) . 1_455
Cu1 O4 Ba1 99.44(9) 1_455 1_455
Cu2 O4 Ba1 104.60(9) 4 1_455
P2 O5 Cu2 115.41(12) . .
P2 O5 Cu1 126.57(13) . .
Cu2 O5 Cu1 106.82(11) . .
P2 O5 Ba1 93.17(10) . 4_645
Cu2 O5 Ba1 109.47(9) . 4_645
Cu1 O5 Ba1 102.38(8) . 4_645
P2 O6 Cu1 132.99(15) . 1_455
P2 O6 Ba1 109.01(12) . 4_545
Cu1 O6 Ba1 113.71(10) 1_455 4_545
P2 O7 Cu2 130.39(13) . 4
P2 O7 Ba1 106.12(10) . 2_564
Cu2 O7 Ba1 106.63(9) 4 2_564
P2 O8 Ba1 105.15(11) . 4_645
P2 O8 Ba1 91.16(9) . 2_564
Ba1 O8 Ba1 125.44(7) 4_645 2_564
P2 O8 Ba1 92.24(10) . 4_545
Ba1 O8 Ba1 119.11(7) 4_645 4_545
Ba1 O8 Ba1 111.62(6) 2_564 4_545

loop_
_geom_bond_atom_site_label_1
_geom_bond_atom_site_label_2
_geom_bond_distance
_geom_bond_site_symmetry_2
Ba1 O1 2.727(2) .
Ba1 O7 2.754(2) 2_565
Ba1 O8 2.770(2) 4_655
Ba1 O6 2.785(2) 4
Ba1 O2 2.850(2) 3_556
Ba1 O3 2.899(2) 1_655
Ba1 O5 3.007(2) 4_655
Ba1 O4 3.109(3) 1_655
Ba1 O3 3.132(3) .
Ba1 O8 3.147(2) 2_565
Ba1 O8 3.214(2) 4
Ba1 P2 3.4724(12) 4_655
Cu1 O1 1.912(2) .
Cu1 O6 1.912(2) 1_655
Cu1 O4 1.998(2) 1_655
Cu1 O5 2.014(2) .
Cu2 O7 1.922(2) 4_545
Cu2 O5 1.961(2) .
Cu2 O2 1.987(2) .
Cu2 O4 2.005(2) 4_545
Cu2 O9 2.259(2) .
Cu2 Ba1 3.7827(15) 3_456
P1 O3 1.505(2) .
P1 O2 1.528(2) .
P1 O1 1.546(2) .
P1 O4 1.584(2) .
P1 Ba1 3.6339(12) 1_455
P2 O8 1.492(2) .
P2 O7 1.541(2) .
P2 O6 1.541(2) .
P2 O5 1.578(2) .
P2 Ba1 3.4724(12) 4_645
P2 Ba1 3.5097(12) 2_564
P2 Ba1 3.5955(12) 4_545
O2 Ba1 2.850(2) 3_456
O3 Ba1 2.899(2) 1_455
O4 Cu1 1.998(2) 1_455
O4 Cu2 2.005(2) 4
O4 Ba1 3.109(3) 1_455
O5 Ba1 3.007(2) 4_645
O6 Cu1 1.912(2) 1_455
O6 Ba1 2.785(2) 4_545
O7 Cu2 1.922(2) 4
O7 Ba1 2.754(2) 2_564
O8 Ba1 2.770(2) 4_645
O8 Ba1 3.147(2) 2_564
O8 Ba1 3.214(2) 4_545
